data_1508253
loop_
_publ_author_name
'Yu, Wenquan'
'Gill, Tina'
'Wang, Lijuan'
'Du, Yanming'
'Ye, Hong'
'Qu, Xiaowang'
'Guo, Ju-Tao'
'Cuconati, Andrea'
'Zhao, Kang'
'Block, Timothy M.'
'Xu, Xiaodong'
'Chang, Jinhong'

_publ_section_title
;
 Design, Synthesis, and Biological Evaluation of N-Alkylated
 Deoxynojirimycin (DNJ) Derivatives for the Treatment of Dengue Virus
 Infection.
;
_journal_issue 13
_journal_name_full 'Journal of medicinal chemistry'
_journal_page_first 6061
_journal_page_last 6075
_journal_paper_doi 10.1021/jm300171v
_journal_volume 55
_journal_year 2012
_chemical_absolute_configuration syn
_chemical_formula_sum 'C18 H27 F2 N O5'
_chemical_formula_weight 375.41
_chemical_name_systematic
; 
 ? 
;
_space_group_IT_number 5
_symmetry_cell_setting monoclinic
_symmetry_space_group_name_Hall 'C 2y'
_symmetry_space_group_name_H-M 'C 1 2 1'
_atom_sites_solution_hydrogens geom
_atom_sites_solution_primary direct
_atom_sites_solution_secondary difmap
_audit_creation_method SHELXL-97
_cell_angle_alpha 90.00
_cell_angle_beta 101.0480(10)
_cell_angle_gamma 90.00
_cell_formula_units_Z 4
_cell_length_a 13.6384(5)
_cell_length_b 7.1514(3)
_cell_length_c 19.5985(8)
_cell_measurement_reflns_used 9951
_cell_measurement_temperature 100(2)
_cell_measurement_theta_max 28.68
_cell_measurement_theta_min 3.02
_cell_volume 1876.09(13)
_computing_cell_refinement 'Bruker SAINT'
_computing_data_collection 'Bruker APEX2'
_computing_data_reduction 'Bruker SAINT'
_computing_molecular_graphics 'Bruker SHELXTL'
_computing_publication_material 'Bruker SHELXTL'
_computing_structure_refinement 'SHELXL-97 (Sheldrick, 2008)'
_computing_structure_solution 'SHELXS-97 (Sheldrick, 2008)'
_diffrn_ambient_temperature 100(2)
_diffrn_measured_fraction_theta_full 0.992
_diffrn_measured_fraction_theta_max 0.992
_diffrn_measurement_device_type 'Bruker APEX-II CCD'
_diffrn_measurement_method '\f and \w scans'
_diffrn_radiation_monochromator graphite
_diffrn_radiation_source 'fine-focus sealed tube'
_diffrn_radiation_type MoK\a
_diffrn_radiation_wavelength 0.71073
_diffrn_reflns_av_R_equivalents 0.0218
_diffrn_reflns_av_sigmaI/netI 0.0132
_diffrn_reflns_limit_h_max 18
_diffrn_reflns_limit_h_min -18
_diffrn_reflns_limit_k_max 9
_diffrn_reflns_limit_k_min -9
_diffrn_reflns_limit_l_max 26
_diffrn_reflns_limit_l_min -26
_diffrn_reflns_number 17793
_diffrn_reflns_theta_full 28.74
_diffrn_reflns_theta_max 28.74
_diffrn_reflns_theta_min 2.12
_exptl_absorpt_coefficient_mu 0.109
_exptl_absorpt_correction_T_max 0.9744
_exptl_absorpt_correction_T_min 0.9417
_exptl_absorpt_correction_type multi-scan
_exptl_absorpt_process_details SADABS
_exptl_crystal_colour colourless
_exptl_crystal_density_diffrn 1.329
_exptl_crystal_density_method 'not measured'
_exptl_crystal_description block
_exptl_crystal_F_000 800
_exptl_crystal_size_max 0.56
_exptl_crystal_size_mid 0.54
_exptl_crystal_size_min 0.24
_refine_diff_density_max 0.253
_refine_diff_density_min -0.150
_refine_diff_density_rms 0.038
_refine_ls_abs_structure_details 'Flack H D (1983), Acta Cryst. A39, 876-881'
_refine_ls_extinction_method none
_refine_ls_goodness_of_fit_ref 1.061
_refine_ls_hydrogen_treatment mixed
_refine_ls_matrix_type full
_refine_ls_number_parameters 247
_refine_ls_number_reflns 2611
_refine_ls_number_restraints 5
_refine_ls_restrained_S_all 1.060
_refine_ls_R_factor_all 0.0276
_refine_ls_R_factor_gt 0.0263
_refine_ls_shift/su_max 0.000
_refine_ls_shift/su_mean 0.000
_refine_ls_structure_factor_coef Fsqd
_refine_ls_weighting_details 'calc w=1/[\s^2^(Fo^2^)+(0.0463P)^2^+0.5239P] where P=(Fo^2^+2Fc^2^)/3'
_refine_ls_weighting_scheme calc
_refine_ls_wR_factor_gt 0.0719
_refine_ls_wR_factor_ref 0.0729
_reflns_number_gt 2521
_reflns_number_total 2611
_reflns_threshold_expression >2sigma(I)
_cod_data_source_file jm300171v_si_002.cif
_cod_data_source_block 11mxu1h
_cod_depositor_comments
;
The following automatic conversions were performed:

'_symmetry_cell_setting' value 'Monoclinic' changed to 'monoclinic'
according to /home/saulius/struct/CIF-dictionaries/cif_core.dic
dictionary named 'cif_core.dic' version 2.4.2 from 2011-04-26.

Automatic conversion script
Id: cif_fix_values 1891 2012-01-12 08:04:46Z andrius 
;
_cod_original_sg_symbol_H-M 'C2   '
_cod_database_code 1508253

loop_
_symmetry_equiv_pos_as_xyz
'x, y, z'
'-x, y, -z'
'x+1/2, y+1/2, z'
'-x+1/2, y+1/2, -z'

loop_
_atom_site_label
_atom_site_type_symbol
_atom_site_fract_x
_atom_site_fract_y
_atom_site_fract_z
_atom_site_U_iso_or_equiv
_atom_site_adp_type
_atom_site_occupancy
_atom_site_symmetry_multiplicity
_atom_site_calc_flag
_atom_site_refinement_flags
F1 F 0.40989(8) 1.66926(14) 0.56464(5) 0.0286(2) Uani 1 1 d .
F2 F 0.39614(9) 1.03178(16) 0.71190(5) 0.0347(3) Uani 1 1 d .
O1 O 0.55240(6) 0.41684(14) 0.10284(5) 0.01349(19) Uani 1 1 d D
H1O H 0.5672(14) 0.351(2) 0.0713(8) 0.020 Uiso 1 1 d D
O2 O 0.39294(7) 0.21676(13) 0.01908(5) 0.01205(18) Uani 1 1 d D
H2O H 0.4272(12) 0.128(2) 0.0384(9) 0.018 Uiso 1 1 d D
O3 O 0.19270(6) 0.30801(14) 0.04042(5) 0.01152(18) Uani 1 1 d D
H3O H 0.1794(13) 0.284(3) -0.0019(5) 0.017 Uiso 1 1 d D
O4 O 0.51264(7) 0.90634(14) 0.07588(5) 0.01367(19) Uani 1 1 d D
H4O H 0.5649(10) 0.886(3) 0.0600(9) 0.021 Uiso 1 1 d D
O5 O 0.36606(8) 1.35242(16) 0.49503(5) 0.0219(2) Uani 1 1 d .
N1 N 0.33831(7) 0.72540(15) 0.10830(5) 0.0095(2) Uani 1 1 d .
C1 C 0.43998(9) 0.64836(18) 0.13187(6) 0.0095(2) Uani 1 1 d .
H1 H 0.4431 0.5913 0.1760 0.011 Uiso 1 1 calc R
C2 C 0.45617(9) 0.49806(18) 0.07978(6) 0.0096(2) Uani 1 1 d .
H2 H 0.4550 0.5558 0.0360 0.011 Uiso 1 1 calc R
C3 C 0.37571(9) 0.34648(17) 0.07098(6) 0.0097(2) Uani 1 1 d .
H3 H 0.3787 0.2827 0.1138 0.012 Uiso 1 1 calc R
C4 C 0.27401(9) 0.43827(17) 0.04968(6) 0.0094(2) Uani 1 1 d .
H4 H 0.2723 0.5042 0.0074 0.011 Uiso 1 1 calc R
C5 C 0.26253(9) 0.57782(17) 0.10650(6) 0.0101(2) Uani 1 1 d .
H5A H 0.1948 0.6333 0.0966 0.012 Uiso 1 1 calc R
H5B H 0.2718 0.5137 0.1521 0.012 Uiso 1 1 calc R
C6 C 0.52038(9) 0.79989(19) 0.13860(6) 0.0121(2) Uani 1 1 d .
H6A H 0.5137 0.8847 0.1774 0.015 Uiso 1 1 calc R
H6B H 0.5872 0.7407 0.1498 0.015 Uiso 1 1 calc R
C7 C 0.31649(9) 0.89067(17) 0.14823(6) 0.0113(2) Uani 1 1 d .
H7A H 0.2477 0.9328 0.1288 0.014 Uiso 1 1 calc R
H7B H 0.3624 0.9926 0.1407 0.014 Uiso 1 1 calc R
C8 C 0.32548(10) 0.86357(19) 0.22682(7) 0.0145(2) Uani 1 1 d .
H8A H 0.2713 0.7802 0.2356 0.017 Uiso 1 1 calc R
H8B H 0.3901 0.8028 0.2460 0.017 Uiso 1 1 calc R
C9 C 0.31901(10) 1.0502(2) 0.26364(7) 0.0158(3) Uani 1 1 d .
H9A H 0.3686 1.1381 0.2508 0.019 Uiso 1 1 calc R
H9B H 0.2517 1.1047 0.2478 0.019 Uiso 1 1 calc R
C10 C 0.33858(10) 1.0277(2) 0.34257(7) 0.0174(3) Uani 1 1 d .
H10A H 0.4047 0.9683 0.3579 0.021 Uiso 1 1 calc R
H10B H 0.2875 0.9430 0.3553 0.021 Uiso 1 1 calc R
C11 C 0.33645(11) 1.2134(2) 0.38132(7) 0.0191(3) Uani 1 1 d .
H11A H 0.3899 1.2967 0.3713 0.023 Uiso 1 1 calc R
H11B H 0.2715 1.2763 0.3654 0.023 Uiso 1 1 calc R
C12 C 0.35171(11) 1.1764(2) 0.45883(7) 0.0197(3) Uani 1 1 d .
H12A H 0.2926 1.1114 0.4700 0.024 Uiso 1 1 calc R
H12B H 0.4109 1.0955 0.4735 0.024 Uiso 1 1 calc R
C13 C 0.38462(10) 1.3427(2) 0.56555(7) 0.0189(3) Uani 1 1 d .
C14 C 0.40752(11) 1.5107(2) 0.60168(8) 0.0203(3) Uani 1 1 d .
C15 C 0.42614(11) 1.5191(2) 0.67340(8) 0.0224(3) Uani 1 1 d .
H15 H 0.4413 1.6356 0.6963 0.027 Uiso 1 1 calc R
C16 C 0.42275(11) 1.3573(2) 0.71203(8) 0.0237(3) Uani 1 1 d .
H16 H 0.4354 1.3602 0.7614 0.028 Uiso 1 1 calc R
C17 C 0.40043(11) 1.1928(2) 0.67604(8) 0.0229(3) Uani 1 1 d .
C18 C 0.38130(11) 1.1802(2) 0.60383(8) 0.0214(3) Uani 1 1 d .
H18 H 0.3663 1.0632 0.5813 0.026 Uiso 1 1 calc R

loop_
_atom_site_aniso_label
_atom_site_aniso_U_11
_atom_site_aniso_U_22
_atom_site_aniso_U_33
_atom_site_aniso_U_23
_atom_site_aniso_U_13
_atom_site_aniso_U_12
F1 0.0395(5) 0.0227(5) 0.0236(4) -0.0044(4) 0.0057(4) -0.0064(4)
F2 0.0505(7) 0.0300(6) 0.0205(5) 0.0053(4) -0.0009(4) 0.0016(5)
O1 0.0090(4) 0.0138(4) 0.0171(4) -0.0025(4) 0.0009(3) 0.0032(3)
O2 0.0125(4) 0.0093(4) 0.0145(4) -0.0035(4) 0.0027(3) 0.0021(3)
O3 0.0097(4) 0.0111(4) 0.0138(4) -0.0022(3) 0.0022(3) -0.0023(3)
O4 0.0125(4) 0.0125(4) 0.0176(4) 0.0028(4) 0.0068(3) 0.0009(4)
O5 0.0317(6) 0.0211(5) 0.0125(4) -0.0059(4) 0.0029(4) -0.0024(4)
N1 0.0094(4) 0.0079(4) 0.0114(4) -0.0011(4) 0.0027(4) 0.0002(4)
C1 0.0092(5) 0.0101(5) 0.0092(5) -0.0006(4) 0.0020(4) -0.0002(4)
C2 0.0075(5) 0.0097(5) 0.0114(5) -0.0008(4) 0.0015(4) 0.0012(4)
C3 0.0106(5) 0.0080(5) 0.0109(5) -0.0006(4) 0.0030(4) 0.0001(4)
C4 0.0086(5) 0.0083(5) 0.0117(5) -0.0007(4) 0.0028(4) -0.0009(4)
C5 0.0095(5) 0.0096(5) 0.0116(5) -0.0010(4) 0.0031(4) -0.0006(4)
C6 0.0110(5) 0.0117(5) 0.0131(5) -0.0013(5) 0.0013(4) -0.0022(5)
C7 0.0130(5) 0.0092(5) 0.0122(5) -0.0017(4) 0.0035(4) 0.0002(4)
C8 0.0183(6) 0.0135(6) 0.0125(6) -0.0025(5) 0.0051(5) -0.0001(5)
C9 0.0189(6) 0.0148(6) 0.0143(6) -0.0046(5) 0.0048(5) 0.0000(5)
C10 0.0181(6) 0.0198(6) 0.0147(6) -0.0056(5) 0.0043(5) 0.0008(5)
C11 0.0215(6) 0.0220(7) 0.0141(6) -0.0062(5) 0.0039(5) -0.0012(6)
C12 0.0230(6) 0.0203(7) 0.0153(6) -0.0071(5) 0.0025(5) -0.0011(6)
C13 0.0181(6) 0.0240(7) 0.0143(6) -0.0052(5) 0.0022(5) 0.0004(5)
C14 0.0196(7) 0.0231(7) 0.0180(6) -0.0051(6) 0.0036(5) -0.0016(6)
C15 0.0191(7) 0.0280(8) 0.0192(7) -0.0100(6) 0.0012(5) -0.0017(6)
C16 0.0203(7) 0.0347(9) 0.0148(6) -0.0058(6) -0.0003(5) 0.0015(6)
C17 0.0238(7) 0.0260(8) 0.0174(6) 0.0009(6) 0.0004(5) 0.0036(6)
C18 0.0229(7) 0.0230(7) 0.0169(6) -0.0054(5) 0.0005(5) 0.0020(6)

loop_
_atom_type_symbol
_atom_type_description
_atom_type_scat_dispersion_real
_atom_type_scat_dispersion_imag
_atom_type_scat_source
C C 0.0033 0.0000 'International Tables Vol C Tables 4.2.6.8 and 6.1.1.4'
H H 0.0000 0.0000 'International Tables Vol C Tables 4.2.6.8 and 6.1.1.4'
F F 0.0171 0.0000 'International Tables Vol C Tables 4.2.6.8 and 6.1.1.4'
N N 0.0061 0.0000 'International Tables Vol C Tables 4.2.6.8 and 6.1.1.4'
O O 0.0106 0.0000 'International Tables Vol C Tables 4.2.6.8 and 6.1.1.4'

loop_
_geom_angle_atom_site_label_1
_geom_angle_atom_site_label_2
_geom_angle_atom_site_label_3
_geom_angle
C2 O1 H1O 109.5(13)
C3 O2 H2O 108.9(13)
C4 O3 H3O 106.1(13)
C6 O4 H4O 107.2(14)
C13 O5 C12 115.98(12)
C5 N1 C7 111.96(9)
C5 N1 C1 110.59(10)
C7 N1 C1 113.80(9)
N1 C1 C2 107.45(9)
N1 C1 C6 112.10(10)
C2 C1 C6 111.30(10)
N1 C1 H1 108.6
C2 C1 H1 108.6
C6 C1 H1 108.6
O1 C2 C1 108.47(9)
O1 C2 C3 110.11(10)
C1 C2 C3 112.45(10)
O1 C2 H2 108.6
C1 C2 H2 108.6
C3 C2 H2 108.6
O2 C3 C4 110.55(10)
O2 C3 C2 109.16(9)
C4 C3 C2 108.82(10)
O2 C3 H3 109.4
C4 C3 H3 109.4
C2 C3 H3 109.4
O3 C4 C3 113.43(10)
O3 C4 C5 109.43(9)
C3 C4 C5 107.34(9)
O3 C4 H4 108.8
C3 C4 H4 108.8
C5 C4 H4 108.8
N1 C5 C4 108.46(9)
N1 C5 H5A 110.0
C4 C5 H5A 110.0
N1 C5 H5B 110.0
C4 C5 H5B 110.0
H5A C5 H5B 108.4
O4 C6 C1 111.64(10)
O4 C6 H6A 109.3
C1 C6 H6A 109.3
O4 C6 H6B 109.3
C1 C6 H6B 109.3
H6A C6 H6B 108.0
N1 C7 C8 116.42(10)
N1 C7 H7A 108.2
C8 C7 H7A 108.2
N1 C7 H7B 108.2
C8 C7 H7B 108.2
H7A C7 H7B 107.3
C9 C8 C7 111.29(11)
C9 C8 H8A 109.4
C7 C8 H8A 109.4
C9 C8 H8B 109.4
C7 C8 H8B 109.4
H8A C8 H8B 108.0
C10 C9 C8 111.81(12)
C10 C9 H9A 109.3
C8 C9 H9A 109.3
C10 C9 H9B 109.3
C8 C9 H9B 109.3
H9A C9 H9B 107.9
C9 C10 C11 113.22(12)
C9 C10 H10A 108.9
C11 C10 H10A 108.9
C9 C10 H10B 108.9
C11 C10 H10B 108.9
H10A C10 H10B 107.7
C12 C11 C10 109.46(12)
C12 C11 H11A 109.8
C10 C11 H11A 109.8
C12 C11 H11B 109.8
C10 C11 H11B 109.8
H11A C11 H11B 108.2
O5 C12 C11 108.69(12)
O5 C12 H12A 110.0
C11 C12 H12A 110.0
O5 C12 H12B 110.0
C11 C12 H12B 110.0
H12A C12 H12B 108.3
O5 C13 C18 124.98(13)
O5 C13 C14 116.83(14)
C18 C13 C14 118.18(13)
F1 C14 C15 119.47(14)
F1 C14 C13 118.36(12)
C15 C14 C13 122.16(15)
C14 C15 C16 120.00(15)
C14 C15 H15 120.0
C16 C15 H15 120.0
C17 C16 C15 117.42(13)
C17 C16 H16 121.3
C15 C16 H16 121.3
F2 C17 C16 119.20(13)
F2 C17 C18 117.01(14)
C16 C17 C18 123.79(15)
C13 C18 C17 118.44(14)
C13 C18 H18 120.8
C17 C18 H18 120.8

loop_
_geom_bond_atom_site_label_1
_geom_bond_atom_site_label_2
_geom_bond_distance
F1 C14 1.3500(19)
F2 C17 1.3558(19)
O1 C2 1.4270(14)
O1 H1O 0.832(9)
O2 C3 1.4291(14)
O2 H2O 0.833(9)
O3 C4 1.4329(14)
O3 H3O 0.833(9)
O4 C6 1.4325(15)
O4 H4O 0.843(9)
O5 C13 1.3583(17)
O5 C12 1.4400(17)
N1 C5 1.4728(15)
N1 C7 1.4789(15)
N1 C1 1.4813(15)
C1 C2 1.5273(16)
C1 C6 1.5293(17)
C1 H1 0.9500
C2 C3 1.5286(17)
C2 H2 0.9500
C3 C4 1.5189(16)
C3 H3 0.9500
C4 C5 1.5255(16)
C4 H4 0.9500
C5 H5A 0.9900
C5 H5B 0.9900
C6 H6A 0.9900
C6 H6B 0.9900
C7 C8 1.5337(17)
C7 H7A 0.9900
C7 H7B 0.9900
C8 C9 1.5280(18)
C8 H8A 0.9900
C8 H8B 0.9900
C9 C10 1.5271(18)
C9 H9A 0.9900
C9 H9B 0.9900
C10 C11 1.533(2)
C10 H10A 0.9900
C10 H10B 0.9900
C11 C12 1.5166(19)
C11 H11A 0.9900
C11 H11B 0.9900
C12 H12A 0.9900
C12 H12B 0.9900
C13 C18 1.389(2)
C13 C14 1.399(2)
C14 C15 1.381(2)
C15 C16 1.388(2)
C15 H15 0.9500
C16 C17 1.376(2)
C16 H16 0.9500
C17 C18 1.392(2)
C18 H18 0.9500

loop_
_cod_related_entry_id
_cod_related_entry_code
_cod_related_entry_database
1 28643221 ChemSpider
